data_7059666
loop_
_publ_author_name
'Ling, Irene'
'Skelton, Brian W.'
'Sobolev, Alexandre N.'
'Alias, Yatimah'
'Khor, Zong Chin'
'Raston, Colin L.'

_publ_section_title
;
 Effect of anions on the solid-state interplay of symmetric and
 unsymmetric phosphonium cations
;
_journal_issue 25
_journal_name_full 'New Journal of Chemistry'
_journal_page_first 10220
_journal_page_last 10228
_journal_paper_doi 10.1039/D0NJ01975E
_journal_volume 44
_journal_year 2020
_chemical_formula_sum 'C24 H21 N2 O6 P'
_chemical_formula_weight 464.40
_space_group_crystal_system monoclinic
_space_group_IT_number 15
_space_group_name_Hall '-C 2yc'
_space_group_name_H-M_alt 'C 1 2/c 1'
_atom_sites_solution_hydrogens mixed
_audit_creation_method SHELXL-2018/3
_audit_update_record
;
2020-05-17 deposited with the CCDC.	2020-05-22 downloaded from the CCDC.
;
_cell_angle_alpha 90
_cell_angle_beta 106.021(4)
_cell_angle_gamma 90
_cell_formula_units_Z 4
_cell_length_a 17.6881(6)
_cell_length_b 7.5408(2)
_cell_length_c 17.2621(6)
_cell_measurement_reflns_used 4796
_cell_measurement_temperature 100(2)
_cell_measurement_theta_max 32.556
_cell_measurement_theta_min 3.59
_cell_volume 2213.03(13)
_computing_cell_refinement 'CrysAlisPro 1.171.38.46 (Rigaku OD, 2015)'
_computing_data_collection 'CrysAlisPro 1.171.38.46 (Rigaku OD, 2015)'
_computing_data_reduction 'CrysAlisPro 1.171.38.46 (Rigaku OD, 2015)'
_computing_molecular_graphics 'X-Seed v. 4.0 (Barbour, 2001)'
_computing_publication_material 'SHELXL-2018/3 (Sheldrick, 2018)'
_computing_structure_refinement 'SHELXL-2018/3 (Sheldrick, 2018)'
_computing_structure_solution 'SHELXT-2015/1 (Sheldrick, 2015)'
_diffrn_ambient_temperature 100(2)
_diffrn_detector 'CCD plate'
_diffrn_detector_area_resol_mean 10.4738
_diffrn_detector_type Ruby
_diffrn_measured_fraction_theta_full 0.993
_diffrn_measured_fraction_theta_max 0.930
_diffrn_measurement_device 'four-circle diffractometer'
_diffrn_measurement_device_type 'Oxford Diffraction Gemini-R Ultra'
_diffrn_measurement_method '\w scans'
_diffrn_orient_matrix_UB_11 0.0217612608
_diffrn_orient_matrix_UB_12 0.0323515892
_diffrn_orient_matrix_UB_13 -0.0259391218
_diffrn_orient_matrix_UB_21 0.0353951302
_diffrn_orient_matrix_UB_22 -0.0105113770
_diffrn_orient_matrix_UB_23 0.0312664004
_diffrn_orient_matrix_UB_31 0.0038093643
_diffrn_orient_matrix_UB_32 -0.0877073348
_diffrn_orient_matrix_UB_33 -0.0133307626
_diffrn_radiation_monochromator graphite
_diffrn_radiation_type MoK\a
_diffrn_radiation_wavelength 0.71073
_diffrn_reflns_av_R_equivalents 0.0371
_diffrn_reflns_av_unetI/netI 0.0523
_diffrn_reflns_Laue_measured_fraction_full 0.993
_diffrn_reflns_Laue_measured_fraction_max 0.930
_diffrn_reflns_limit_h_max 25
_diffrn_reflns_limit_h_min -26
_diffrn_reflns_limit_k_max 11
_diffrn_reflns_limit_k_min -9
_diffrn_reflns_limit_l_max 25
_diffrn_reflns_limit_l_min -26
_diffrn_reflns_number 11997
_diffrn_reflns_point_group_measured_fraction_full 0.993
_diffrn_reflns_point_group_measured_fraction_max 0.930
_diffrn_reflns_theta_full 31.000
_diffrn_reflns_theta_max 32.587
_diffrn_reflns_theta_min 3.877
_diffrn_source 'fine-focus sealed X-ray tube'
_diffrn_source_type 'Enhance (Mo) X-ray Source'
_exptl_absorpt_coefficient_mu 0.169
_exptl_absorpt_correction_T_max 0.991
_exptl_absorpt_correction_T_min 0.949
_exptl_absorpt_correction_type analytical
_exptl_absorpt_process_details
;
  CrysAlisPro, Oxford Diffraction Ltd.,
      Version 1.171.33.52 (release 06-11-2009 CrysAlis171 .NET)
      (compiled Nov  6 2009,16:24:50)
Analytical numeric absorption correction using a multifaceted crystal
        model based on expressions derived by R.C. Clark & J.S.
       (Clark, R. C. & Reid, J. S. (1995). Acta Cryst. A51, 887-897)
;
_exptl_crystal_colour colorless
_exptl_crystal_density_diffrn 1.394
_exptl_crystal_description 'flat rod'
_exptl_crystal_F_000 968
_exptl_crystal_size_max 0.50
_exptl_crystal_size_mid 0.16
_exptl_crystal_size_min 0.06
_refine_diff_density_max 0.402
_refine_diff_density_min -0.327
_refine_diff_density_rms 0.056
_refine_ls_extinction_method none
_refine_ls_goodness_of_fit_ref 1.002
_refine_ls_hydrogen_treatment mixed
_refine_ls_matrix_type full
_refine_ls_number_parameters 154
_refine_ls_number_reflns 3760
_refine_ls_number_restraints 0
_refine_ls_restrained_S_all 1.002
_refine_ls_R_factor_all 0.0744
_refine_ls_R_factor_gt 0.0429
_refine_ls_shift/su_max 0.000
_refine_ls_shift/su_mean 0.000
_refine_ls_structure_factor_coef Fsqd
_refine_ls_weighting_details 'w=1/[\s^2^(Fo^2^)+(0.0400P)^2^+0.9500P] where P=(Fo^2^+2Fc^2^)/3'
_refine_ls_weighting_scheme calc
_refine_ls_wR_factor_gt 0.0872
_refine_ls_wR_factor_ref 0.0946
_reflns_Friedel_coverage 0.000
_reflns_number_gt 2592
_reflns_number_total 3760
_reflns_threshold_expression 'I > 2\s(I)'
_cod_data_source_file d0nj01975e1.cif
_cod_data_source_block 111103A
_cod_depositor_comments
;Adding full bibliography for 7059666--7059672.cif.

 Adding full bibliography for 7059666--7059672.cif.
;
_cod_original_sg_symbol_H-M 'C 2/c'
_cod_database_code 7059666
_shelx_shelxl_version_number 2018/3
_shelx_space_group_comment
;
The symmetry employed for this shelxl refinement is uniquely defined
by the following loop, which should always be used as a source of
symmetry information in preference to the above space-group names.
They are only intended as comments.
;
_shelx_estimated_absorpt_t_min 0.920
_shelx_estimated_absorpt_t_max 0.990

loop_
_space_group_symop_operation_xyz
'x, y, z'
'x, -y, z+1/2'
'x+1/2, y+1/2, z'
'x+1/2, -y+1/2, z+1/2'
'-x, -y, -z'
'-x, y, -z-1/2'
'-x+1/2, -y+1/2, -z'
'-x+1/2, y+1/2, -z-1/2'

loop_
_atom_site_label
_atom_site_type_symbol
_atom_site_fract_x
_atom_site_fract_y
_atom_site_fract_z
_atom_site_U_iso_or_equiv
_atom_site_adp_type
_atom_site_occupancy
_atom_site_site_symmetry_order
_atom_site_calc_flag
_atom_site_refinement_flags_posn
_atom_site_refinement_flags_adp
_atom_site_refinement_flags_occupancy
_atom_site_disorder_assembly
_atom_site_disorder_group
P1 P 0.500000 0.44867(6) 0.250000 0.01382(10) Uani 1 2 d S T P . .
C11 C 0.43612(7) 0.30403(15) 0.28504(7) 0.0145(2) Uani 1 1 d . . . . .
C12 C 0.47036(7) 0.17243(16) 0.34108(7) 0.0172(2) Uani 1 1 d . . . . .
H12 H 0.525936 0.164957 0.361483 0.021 Uiso 1 1 calc R U . . .
C13 C 0.42247(7) 0.05308(17) 0.36656(7) 0.0196(2) Uani 1 1 d . . . . .
H13 H 0.445164 -0.035542 0.405073 0.024 Uiso 1 1 calc R U . . .
C14 C 0.34112(7) 0.06347(17) 0.33557(7) 0.0210(3) Uani 1 1 d . . . . .
H14 H 0.308415 -0.017600 0.353464 0.025 Uiso 1 1 calc R U . . .
C15 C 0.30757(7) 0.19102(18) 0.27889(8) 0.0227(3) Uani 1 1 d . . . . .
H15 H 0.252052 0.195579 0.257256 0.027 Uiso 1 1 calc R U . . .
C16 C 0.35479(7) 0.31246(17) 0.25352(7) 0.0194(3) Uani 1 1 d . . . . .
H16 H 0.331727 0.400655 0.214929 0.023 Uiso 1 1 calc R U . . .
C31 C 0.55544(7) 0.59037(15) 0.32816(7) 0.0152(2) Uani 1 1 d . . . . .
C32 C 0.60096(7) 0.72349(17) 0.30643(8) 0.0202(3) Uani 1 1 d . . . . .
H32 H 0.601159 0.736699 0.251755 0.024 Uiso 1 1 calc R U . . .
C33 C 0.64566(8) 0.83578(18) 0.36482(8) 0.0236(3) Uani 1 1 d . . . . .
H33 H 0.676932 0.925518 0.350350 0.028 Uiso 1 1 calc R U . . .
C34 C 0.64468(8) 0.81686(18) 0.44474(8) 0.0237(3) Uani 1 1 d . . . . .
H34 H 0.675595 0.893467 0.484821 0.028 Uiso 1 1 calc R U . . .
C35 C 0.59890(8) 0.68702(18) 0.46613(8) 0.0235(3) Uani 1 1 d . . . . .
H35 H 0.598283 0.675581 0.520763 0.028 Uiso 1 1 calc R U . . .
C36 C 0.55384(7) 0.57332(17) 0.40821(7) 0.0193(2) Uani 1 1 d . . . . .
H36 H 0.522210 0.484735 0.422950 0.023 Uiso 1 1 calc R U . . .
N1 N 0.16551(7) 0.19094(15) 0.05933(7) 0.0240(2) Uani 1 1 d . . . . .
O11 O 0.24030(6) 0.18375(15) 0.06174(6) 0.0318(2) Uani 1 1 d . . . . .
O12 O 0.14590(6) 0.12125(14) 0.11503(6) 0.0332(3) Uani 1 1 d . . . . .
O13 O 0.12003(6) 0.26863(13) 0.00260(6) 0.0290(2) Uani 1 1 d . . . . .
H11 H 0.248(3) 0.230(5) 0.017(2) 0.031(10) Uiso 0.5 1 d . . P A -1

loop_
_atom_site_aniso_label
_atom_site_aniso_U_11
_atom_site_aniso_U_22
_atom_site_aniso_U_33
_atom_site_aniso_U_23
_atom_site_aniso_U_13
_atom_site_aniso_U_12
P1 0.0125(2) 0.0134(2) 0.0156(2) 0.000 0.00387(16) 0.000
C11 0.0146(5) 0.0147(5) 0.0150(5) -0.0026(4) 0.0053(4) -0.0013(4)
C12 0.0155(5) 0.0181(6) 0.0171(5) -0.0003(5) 0.0032(4) 0.0000(5)
C13 0.0224(6) 0.0176(6) 0.0183(5) 0.0019(5) 0.0047(5) -0.0021(5)
C14 0.0210(6) 0.0207(6) 0.0228(6) -0.0011(5) 0.0085(5) -0.0067(5)
C15 0.0139(6) 0.0265(7) 0.0276(6) 0.0010(6) 0.0055(5) -0.0030(5)
C16 0.0158(6) 0.0199(6) 0.0219(6) 0.0022(5) 0.0042(5) 0.0012(5)
C31 0.0131(5) 0.0143(6) 0.0177(5) -0.0009(4) 0.0032(4) 0.0007(4)
C32 0.0213(6) 0.0198(6) 0.0208(6) -0.0014(5) 0.0079(5) -0.0047(5)
C33 0.0235(7) 0.0198(6) 0.0279(7) -0.0019(5) 0.0078(5) -0.0072(5)
C34 0.0251(7) 0.0196(6) 0.0240(6) -0.0067(5) 0.0031(5) -0.0034(5)
C35 0.0313(7) 0.0211(6) 0.0180(6) -0.0032(5) 0.0069(5) -0.0017(5)
C36 0.0217(6) 0.0171(6) 0.0205(6) -0.0006(5) 0.0079(5) -0.0019(5)
N1 0.0270(6) 0.0184(5) 0.0249(6) -0.0036(5) 0.0043(5) 0.0011(5)
O11 0.0247(5) 0.0408(6) 0.0295(5) 0.0116(5) 0.0071(4) 0.0097(5)
O12 0.0404(6) 0.0328(6) 0.0290(5) 0.0014(5) 0.0140(5) -0.0045(5)
O13 0.0266(5) 0.0280(5) 0.0278(5) 0.0004(4) 0.0000(4) 0.0066(4)

loop_
_atom_type_symbol
_atom_type_description
_atom_type_scat_dispersion_real
_atom_type_scat_dispersion_imag
_atom_type_scat_source
C C 0.0033 0.0016 'International Tables Vol C Tables 4.2.6.8 and 6.1.1.4'
H H 0.0000 0.0000 'International Tables Vol C Tables 4.2.6.8 and 6.1.1.4'
O O 0.0106 0.0060 'International Tables Vol C Tables 4.2.6.8 and 6.1.1.4'
P P 0.1023 0.0942 'International Tables Vol C Tables 4.2.6.8 and 6.1.1.4'
N N 0.0061 0.0033 'International Tables Vol C Tables 4.2.6.8 and 6.1.1.4'

loop_
_exptl_crystal_face_index_h
_exptl_crystal_face_index_k
_exptl_crystal_face_index_l
_exptl_crystal_face_perp_dist
0 -1 -1 0.1742
0 1 1 0.239
-7 0 5 0.0467
7 0 -5 0.0097
2 0 -6 0.0323
-2 0 6 0.0661
5 0 1 0.0462
-5 0 -1 0.0754

loop_
_geom_angle_atom_site_label_1
_geom_angle_atom_site_label_2
_geom_angle_atom_site_label_3
_geom_angle
_geom_angle_site_symmetry_1
_geom_angle_site_symmetry_3
_geom_angle_publ_flag
C31 P1 C31 106.56(8) . 6_656 ?
C31 P1 C11 110.68(5) . 6_656 ?
C31 P1 C11 112.02(5) 6_656 6_656 ?
C31 P1 C11 112.02(5) . . ?
C31 P1 C11 110.68(5) 6_656 . ?
C11 P1 C11 104.99(8) 6_656 . ?
C16 C11 C12 120.34(11) . . ?
C16 C11 P1 121.36(9) . . ?
C12 C11 P1 118.13(9) . . ?
C13 C12 C11 119.51(11) . . ?
C13 C12 H12 120.2 . . ?
C11 C12 H12 120.2 . . ?
C12 C13 C14 119.88(12) . . ?
C12 C13 H13 120.1 . . ?
C14 C13 H13 120.1 . . ?
C15 C14 C13 120.47(11) . . ?
C15 C14 H14 119.8 . . ?
C13 C14 H14 119.8 . . ?
C14 C15 C16 120.22(11) . . ?
C14 C15 H15 119.9 . . ?
C16 C15 H15 119.9 . . ?
C15 C16 C11 119.55(11) . . ?
C15 C16 H16 120.2 . . ?
C11 C16 H16 120.2 . . ?
C36 C31 C32 120.08(11) . . ?
C36 C31 P1 122.38(9) . . ?
C32 C31 P1 117.54(9) . . ?
C33 C32 C31 119.87(11) . . ?
C33 C32 H32 120.1 . . ?
C31 C32 H32 120.1 . . ?
C32 C33 C34 119.86(12) . . ?
C32 C33 H33 120.1 . . ?
C34 C33 H33 120.1 . . ?
C35 C34 C33 120.34(12) . . ?
C35 C34 H34 119.8 . . ?
C33 C34 H34 119.8 . . ?
C34 C35 C36 120.41(12) . . ?
C34 C35 H35 119.8 . . ?
C36 C35 H35 119.8 . . ?
C35 C36 C31 119.42(12) . . ?
C35 C36 H36 120.3 . . ?
C31 C36 H36 120.3 . . ?
O12 N1 O13 124.30(12) . . ?
O12 N1 O11 117.25(11) . . ?
O13 N1 O11 118.44(11) . . ?
N1 O11 H11 110(3) . . ?

loop_
_geom_bond_atom_site_label_1
_geom_bond_atom_site_label_2
_geom_bond_distance
_geom_bond_site_symmetry_2
_geom_bond_publ_flag
P1 C31 1.7870(12) . ?
P1 C31 1.7871(12) 6_656 ?
P1 C11 1.7914(12) 6_656 ?
P1 C11 1.7915(12) . ?
C11 C16 1.3920(17) . ?
C11 C12 1.4015(16) . ?
C12 C13 1.3880(17) . ?
C12 H12 0.9500 . ?
C13 C14 1.3920(18) . ?
C13 H13 0.9500 . ?
C14 C15 1.3835(18) . ?
C14 H14 0.9500 . ?
C15 C16 1.3892(17) . ?
C15 H15 0.9500 . ?
C16 H16 0.9500 . ?
C31 C36 1.3958(16) . ?
C31 C32 1.4012(17) . ?
C32 C33 1.3850(17) . ?
C32 H32 0.9500 . ?
C33 C34 1.3919(18) . ?
C33 H33 0.9500 . ?
C34 C35 1.3841(19) . ?
C34 H34 0.9500 . ?
C35 C36 1.3894(17) . ?
C35 H35 0.9500 . ?
C36 H36 0.9500 . ?
N1 O12 1.2269(14) . ?
N1 O13 1.2307(14) . ?
N1 O11 1.3132(15) . ?
O11 H11 0.88(3) . ?

loop_
_geom_hbond_atom_site_label_D
_geom_hbond_atom_site_label_H
_geom_hbond_atom_site_label_A
_geom_hbond_distance_DH
_geom_hbond_distance_HA
_geom_hbond_distance_DA
_geom_hbond_angle_DHA
_geom_hbond_site_symmetry_A
_geom_hbond_publ_flag
O11 H11^a O11 0.88(3) 1.58(3) 2.462(2) 179(5) 7 yes

loop_
_geom_torsion_atom_site_label_1
_geom_torsion_atom_site_label_2
_geom_torsion_atom_site_label_3
_geom_torsion_atom_site_label_4
_geom_torsion
_geom_torsion_site_symmetry_1
_geom_torsion_site_symmetry_2
_geom_torsion_site_symmetry_3
_geom_torsion_site_symmetry_4
_geom_torsion_publ_flag
C31 P1 C11 C16 117.47(10) . . . . ?
C31 P1 C11 C16 -1.29(12) 6_656 . . . ?
C11 P1 C11 C16 -122.35(11) 6_656 . . . ?
C31 P1 C11 C12 -67.17(10) . . . . ?
C31 P1 C11 C12 174.06(9) 6_656 . . . ?
C11 P1 C11 C12 53.00(8) 6_656 . . . ?
C16 C11 C12 C13 -1.63(18) . . . . ?
P1 C11 C12 C13 -177.03(9) . . . . ?
C11 C12 C13 C14 0.84(18) . . . . ?
C12 C13 C14 C15 0.61(19) . . . . ?
C13 C14 C15 C16 -1.3(2) . . . . ?
C14 C15 C16 C11 0.51(19) . . . . ?
C12 C11 C16 C15 0.95(18) . . . . ?
P1 C11 C16 C15 176.20(10) . . . . ?
C31 P1 C31 C36 127.52(12) 6_656 . . . ?
C11 P1 C31 C36 -110.45(11) 6_656 . . . ?
C11 P1 C31 C36 6.35(12) . . . . ?
C31 P1 C31 C32 -51.76(8) 6_656 . . . ?
C11 P1 C31 C32 70.27(11) 6_656 . . . ?
C11 P1 C31 C32 -172.93(9) . . . . ?
C36 C31 C32 C33 1.35(19) . . . . ?
P1 C31 C32 C33 -179.35(10) . . . . ?
C31 C32 C33 C34 -0.5(2) . . . . ?
C32 C33 C34 C35 -0.4(2) . . . . ?
C33 C34 C35 C36 0.4(2) . . . . ?
C34 C35 C36 C31 0.4(2) . . . . ?
C32 C31 C36 C35 -1.27(18) . . . . ?
P1 C31 C36 C35 179.47(10) . . . . ?
